data_7106084
loop_
_publ_author_name
'Tai Peng'
'Yu Yang'
'Yu Liu'
'Dongge Ma'
'Zhaomin Hou'
'Yue Wang'

_publ_section_title
;
 A phosphorescent material with high and balanced carrier mobility for
 efficient OLEDs
;
_journal_name_full Chem.Commun.
_journal_page_first 3150
_journal_paper_doi 10.1039/c0cc04684a
_journal_volume 47
_journal_year 2011
_chemical_formula_sum 'C39 H35 Ir N4'
_chemical_formula_weight 751.91
_chemical_name_systematic
;
?
;
_space_group_IT_number 15
_symmetry_cell_setting monoclinic
_symmetry_space_group_name_Hall '-C 2yc'
_symmetry_space_group_name_H-M 'C 1 2/c 1'
_atom_sites_solution_hydrogens geom
_atom_sites_solution_primary direct
_atom_sites_solution_secondary difmap
_audit_creation_method SHELXL-97
_cell_angle_alpha 90.00
_cell_angle_beta 93.84(3)
_cell_angle_gamma 90.00
_cell_formula_units_Z 8
_cell_length_a 13.245(3)
_cell_length_b 16.006(3)
_cell_length_c 29.949(6)
_cell_measurement_reflns_used 23840
_cell_measurement_temperature 293(2)
_cell_measurement_theta_max 27.69
_cell_measurement_theta_min 3.09
_cell_volume 6335(2)
_computing_cell_refinement PROCESS-AUTO
_computing_data_collection PROCESS-AUTO
_computing_data_reduction PROCESS-AUTO
_computing_molecular_graphics 'SHELXL-97 (Sheldrick, 1997)'
_computing_publication_material 'SHELXL-97 (Sheldrick, 1997)'
_computing_structure_refinement 'SHELXL-97 (Sheldrick, 1997)'
_computing_structure_solution 'SHELXS-97 (Sheldrick, 1990)'
_diffrn_ambient_temperature 293(2)
_diffrn_detector_area_resol_mean none
_diffrn_measured_fraction_theta_full 0.988
_diffrn_measured_fraction_theta_max 0.988
_diffrn_measurement_device_type 'Omega scan'
_diffrn_measurement_method 10.0
_diffrn_radiation_monochromator graphite
_diffrn_radiation_source 'fine-focus sealed tube'
_diffrn_radiation_type MoK\a
_diffrn_radiation_wavelength 0.71073
_diffrn_reflns_av_R_equivalents 0.0431
_diffrn_reflns_av_sigmaI/netI 0.0465
_diffrn_reflns_limit_h_max 16
_diffrn_reflns_limit_h_min -17
_diffrn_reflns_limit_k_max 20
_diffrn_reflns_limit_k_min -20
_diffrn_reflns_limit_l_max 38
_diffrn_reflns_limit_l_min -38
_diffrn_reflns_number 26545
_diffrn_reflns_theta_full 27.48
_diffrn_reflns_theta_max 27.48
_diffrn_reflns_theta_min 3.08
_diffrn_standards_decay_% none
_diffrn_standards_interval_count none
_diffrn_standards_interval_time none
_diffrn_standards_number none
_exptl_absorpt_coefficient_mu 4.249
_exptl_absorpt_correction_T_max 0.5496
_exptl_absorpt_correction_T_min 0.4837
_exptl_absorpt_correction_type multi-scan
_exptl_absorpt_process_details
;
Higash,T(1995) Progrom for Absorption Correcttion.
Rigaku Corporation,Tokyo,Japan.
;
_exptl_crystal_colour block
_exptl_crystal_density_diffrn 1.577
_exptl_crystal_density_meas ?
_exptl_crystal_density_method 'not measured'
_exptl_crystal_description red
_exptl_crystal_F_000 2992
_exptl_crystal_size_max 0.20
_exptl_crystal_size_mid 0.19
_exptl_crystal_size_min 0.16
_refine_diff_density_max 1.114
_refine_diff_density_min -1.185
_refine_diff_density_rms 0.101
_refine_ls_extinction_method none
_refine_ls_goodness_of_fit_ref 1.022
_refine_ls_hydrogen_treatment riding
_refine_ls_matrix_type full
_refine_ls_number_parameters 401
_refine_ls_number_reflns 7190
_refine_ls_number_restraints 0
_refine_ls_restrained_S_all 1.022
_refine_ls_R_factor_all 0.0492
_refine_ls_R_factor_gt 0.0373
_refine_ls_shift/su_max 0.005
_refine_ls_shift/su_mean 0.000
_refine_ls_structure_factor_coef Fsqd
_refine_ls_weighting_details 'calc w=1/[\s^2^(Fo^2^)+(0.0182P)^2^+21.9813P] where P=(Fo^2^+2Fc^2^)/3'
_refine_ls_weighting_scheme calc
_refine_ls_wR_factor_gt 0.0627
_refine_ls_wR_factor_ref 0.0661
_reflns_number_gt 5860
_reflns_number_total 7190
_reflns_threshold_expression >2sigma(I)
_cod_data_source_file C0CC04684A.TXT
_cod_data_source_block (bzq)2Ir(diba)
_cod_depositor_comments
;
The following automatic conversions were performed:

'_symmetry_cell_setting' value 'Monoclinic' changed to 'monoclinic'
according to the built-in table from CIF Core dictionary named
'cif_core.dic' version 2.4.1 from 2010-06-29.

Automatic conversion script
Id: cif_fix_values 1646 2011-03-28 12:23:43Z adriana 

The following automatic conversions were performed:

'_exptl_crystal_density_meas' value 'none' was changed to '?' - the
value is perceived as not measured.

Automatic conversion script
Id: cif_fix_values 3008 2015-01-20 13:52:24Z robertas 
;
_cod_original_sg_symbol_H-M 'C2/c '
_cod_database_code 7106084

loop_
_symmetry_equiv_pos_as_xyz
'x, y, z'
'-x, y, -z+1/2'
'x+1/2, y+1/2, z'
'-x+1/2, y+1/2, -z+1/2'
'-x, -y, -z'
'x, -y, z-1/2'
'-x+1/2, -y+1/2, -z'
'x+1/2, -y+1/2, z-1/2'

loop_
_atom_site_label
_atom_site_type_symbol
_atom_site_fract_x
_atom_site_fract_y
_atom_site_fract_z
_atom_site_U_iso_or_equiv
_atom_site_adp_type
_atom_site_occupancy
_atom_site_symmetry_multiplicity
_atom_site_calc_flag
_atom_site_refinement_flags
_atom_site_disorder_assembly
_atom_site_disorder_group
C1 C 0.5597(3) 0.4851(3) 0.82428(15) 0.0447(11) Uani 1 1 d . . .
H1 H 0.6064 0.4762 0.8029 0.054 Uiso 1 1 calc R . .
Ir1 Ir 0.732161(11) 0.562849(9) 0.881564(5) 0.02876(5) Uani 1 1 d . . .
N1 N 0.5902(2) 0.5220(2) 0.86251(11) 0.0343(7) Uani 1 1 d . . .
C2 C 0.4596(4) 0.4590(3) 0.81494(17) 0.0548(13) Uani 1 1 d . . .
H2 H 0.4408 0.4330 0.7879 0.066 Uiso 1 1 calc R . .
N2 N 0.8758(2) 0.5961(2) 0.90440(10) 0.0327(7) Uani 1 1 d . . .
C3 C 0.3898(4) 0.4719(3) 0.84578(18) 0.0545(13) Uani 1 1 d . . .
H3 H 0.3232 0.4549 0.8397 0.065 Uiso 1 1 calc R . .
N3 N 0.7165(3) 0.6683(2) 0.83641(11) 0.0387(8) Uani 1 1 d . . .
C4 C 0.4183(3) 0.5105(3) 0.88644(16) 0.0431(10) Uani 1 1 d . . .
N4 N 0.7872(3) 0.5530(2) 0.81466(11) 0.0365(8) Uani 1 1 d . . .
C5 C 0.3523(3) 0.5288(3) 0.92128(18) 0.0525(12) Uani 1 1 d . . .
H5 H 0.2845 0.5137 0.9175 0.063 Uiso 1 1 calc R . .
C6 C 0.3865(3) 0.5674(3) 0.95936(17) 0.0525(12) Uani 1 1 d . . .
H6 H 0.3415 0.5780 0.9812 0.063 Uiso 1 1 calc R . .
C7 C 0.4901(3) 0.5926(3) 0.96715(14) 0.0412(10) Uani 1 1 d . . .
C8 C 0.5298(4) 0.6339(3) 1.00536(15) 0.0506(12) Uani 1 1 d . . .
H8 H 0.4884 0.6465 1.0283 0.061 Uiso 1 1 calc R . .
C9 C 0.6304(4) 0.6560(3) 1.00893(14) 0.0489(12) Uani 1 1 d . . .
H9 H 0.6559 0.6837 1.0346 0.059 Uiso 1 1 calc R . .
C10 C 0.6959(3) 0.6381(3) 0.97527(14) 0.0409(10) Uani 1 1 d . . .
H10 H 0.7634 0.6544 0.9790 0.049 Uiso 1 1 calc R . .
C11 C 0.6615(3) 0.5964(2) 0.93636(13) 0.0323(8) Uani 1 1 d . . .
C12 C 0.5576(3) 0.5749(2) 0.93369(13) 0.0333(9) Uani 1 1 d . . .
C13 C 0.5203(3) 0.5346(2) 0.89389(13) 0.0346(9) Uani 1 1 d . . .
C14 C 0.9216(3) 0.6691(3) 0.89974(14) 0.0408(10) Uani 1 1 d . . .
H14 H 0.8849 0.7132 0.8865 0.049 Uiso 1 1 calc R . .
C15 C 1.0227(3) 0.6819(3) 0.91393(16) 0.0496(11) Uani 1 1 d . . .
H15 H 1.0522 0.7341 0.9105 0.059 Uiso 1 1 calc R . .
C16 C 1.0783(3) 0.6179(3) 0.93283(16) 0.0470(11) Uani 1 1 d . . .
H16 H 1.1461 0.6261 0.9420 0.056 Uiso 1 1 calc R . .
C17 C 1.0336(3) 0.5399(3) 0.93839(14) 0.0380(10) Uani 1 1 d . . .
C18 C 1.0828(3) 0.4676(3) 0.95809(15) 0.0446(11) Uani 1 1 d . . .
H18 H 1.1507 0.4710 0.9681 0.053 Uiso 1 1 calc R . .
C19 C 1.0328(3) 0.3949(3) 0.96246(15) 0.0458(11) Uani 1 1 d . . .
H19 H 1.0674 0.3490 0.9749 0.055 Uiso 1 1 calc R . .
C20 C 0.9277(3) 0.3867(3) 0.94842(13) 0.0384(9) Uani 1 1 d . . .
C21 C 0.8706(4) 0.3143(3) 0.95418(15) 0.0469(11) Uani 1 1 d . . .
H21 H 0.9014 0.2670 0.9670 0.056 Uiso 1 1 calc R . .
C22 C 0.7701(4) 0.3130(3) 0.94109(15) 0.0496(11) Uani 1 1 d . . .
H22 H 0.7326 0.2651 0.9460 0.060 Uiso 1 1 calc R . .
C23 C 0.7214(3) 0.3825(3) 0.92027(13) 0.0380(9) Uani 1 1 d . . .
H23 H 0.6529 0.3791 0.9115 0.046 Uiso 1 1 calc R . .
C24 C 0.7735(3) 0.4557(2) 0.91260(12) 0.0291(8) Uani 1 1 d . . .
C25 C 0.8767(3) 0.4561(2) 0.92865(12) 0.0305(8) Uani 1 1 d . . .
C26 C 0.9311(3) 0.5318(2) 0.92407(12) 0.0310(8) Uani 1 1 d . . .
C27 C 0.7590(3) 0.6300(3) 0.80345(13) 0.0348(9) Uani 1 1 d . . .
C28 C 0.7768(3) 0.6687(3) 0.75912(13) 0.0394(10) Uani 1 1 d . . .
C29 C 0.7155(4) 0.6496(4) 0.72191(17) 0.0657(15) Uani 1 1 d . . .
H29 H 0.6614 0.6131 0.7243 0.079 Uiso 1 1 calc R . .
C30 C 0.7332(6) 0.6841(4) 0.68086(18) 0.0836(19) Uani 1 1 d . . .
H30 H 0.6913 0.6707 0.6557 0.100 Uiso 1 1 calc R . .
C31 C 0.8119(6) 0.7378(4) 0.6772(2) 0.083(2) Uani 1 1 d . . .
H31 H 0.8240 0.7608 0.6495 0.100 Uiso 1 1 calc R . .
C32 C 0.8721(5) 0.7575(4) 0.7137(2) 0.085(2) Uani 1 1 d . . .
H32 H 0.9257 0.7943 0.7111 0.101 Uiso 1 1 calc R . .
C33 C 0.8554(4) 0.7237(4) 0.75494(19) 0.0637(15) Uani 1 1 d . . .
H33 H 0.8972 0.7381 0.7799 0.076 Uiso 1 1 calc R . .
C34 C 0.6579(4) 0.7455(3) 0.83075(16) 0.0485(11) Uani 1 1 d . . .
H34 H 0.6779 0.7740 0.8037 0.058 Uiso 1 1 calc R . .
C35 C 0.6804(6) 0.8023(4) 0.8704(2) 0.089(2) Uani 1 1 d . . .
H35A H 0.6675 0.7731 0.8974 0.133 Uiso 1 1 calc R . .
H35B H 0.6378 0.8509 0.8675 0.133 Uiso 1 1 calc R . .
H35C H 0.7501 0.8192 0.8715 0.133 Uiso 1 1 calc R . .
C36 C 0.5464(5) 0.7269(4) 0.8253(3) 0.108(3) Uani 1 1 d . . .
H36A H 0.5341 0.6855 0.8023 0.162 Uiso 1 1 calc R . .
H36B H 0.5101 0.7770 0.8170 0.162 Uiso 1 1 calc R . .
H36C H 0.5239 0.7062 0.8530 0.162 Uiso 1 1 calc R . .
C37 C 0.8577(3) 0.5038(3) 0.78931(14) 0.0421(10) Uani 1 1 d . . .
H37 H 0.8611 0.5292 0.7597 0.051 Uiso 1 1 calc R . .
C38 C 0.8188(5) 0.4158(4) 0.7832(3) 0.105(3) Uani 1 1 d . . .
H38A H 0.8048 0.3929 0.8118 0.158 Uiso 1 1 calc R . .
H38B H 0.8689 0.3822 0.7700 0.158 Uiso 1 1 calc R . .
H38C H 0.7578 0.4162 0.7640 0.158 Uiso 1 1 calc R . .
C39 C 0.9623(4) 0.5034(5) 0.81200(19) 0.081(2) Uani 1 1 d . . .
H39A H 0.9844 0.5598 0.8174 0.122 Uiso 1 1 calc R . .
H39B H 1.0078 0.4759 0.7932 0.122 Uiso 1 1 calc R . .
H39C H 0.9615 0.4741 0.8400 0.122 Uiso 1 1 calc R . .

loop_
_atom_site_aniso_label
_atom_site_aniso_U_11
_atom_site_aniso_U_22
_atom_site_aniso_U_33
_atom_site_aniso_U_23
_atom_site_aniso_U_13
_atom_site_aniso_U_12
C1 0.041(3) 0.052(3) 0.041(2) -0.006(2) 0.0029(19) 0.002(2)
Ir1 0.02757(8) 0.02955(8) 0.02955(8) 0.00162(6) 0.00473(5) -0.00057(7)
N1 0.0331(19) 0.0362(19) 0.0339(17) 0.0021(14) 0.0047(14) 0.0005(15)
C2 0.043(3) 0.067(3) 0.053(3) -0.014(2) -0.009(2) -0.005(2)
N2 0.0299(18) 0.0346(18) 0.0341(17) -0.0008(13) 0.0060(14) -0.0052(15)
C3 0.032(3) 0.061(3) 0.069(3) -0.003(3) -0.005(2) -0.007(2)
N3 0.047(2) 0.0343(19) 0.0355(18) 0.0057(14) 0.0055(15) 0.0067(16)
C4 0.029(2) 0.044(3) 0.056(3) 0.006(2) 0.006(2) 0.001(2)
N4 0.0399(19) 0.035(2) 0.0354(17) 0.0034(14) 0.0097(15) 0.0024(16)
C5 0.028(2) 0.061(3) 0.070(3) 0.009(3) 0.014(2) 0.001(2)
C6 0.039(3) 0.061(3) 0.060(3) 0.010(2) 0.023(2) 0.012(2)
C7 0.046(3) 0.037(2) 0.041(2) 0.0081(18) 0.0122(19) 0.009(2)
C8 0.064(3) 0.052(3) 0.038(2) 0.002(2) 0.021(2) 0.015(2)
C9 0.065(3) 0.048(3) 0.034(2) -0.0051(19) 0.006(2) 0.006(2)
C10 0.042(3) 0.042(2) 0.038(2) 0.0004(18) 0.0023(19) 0.001(2)
C11 0.034(2) 0.030(2) 0.033(2) 0.0034(15) 0.0060(17) 0.0042(17)
C12 0.037(2) 0.029(2) 0.035(2) 0.0057(15) 0.0098(17) 0.0043(17)
C13 0.033(2) 0.034(2) 0.037(2) 0.0056(16) 0.0064(17) 0.0028(17)
C14 0.037(2) 0.034(2) 0.052(3) 0.0007(18) 0.0065(19) -0.0080(19)
C15 0.045(3) 0.043(3) 0.062(3) -0.005(2) 0.012(2) -0.017(2)
C16 0.028(2) 0.058(3) 0.055(3) -0.007(2) 0.005(2) -0.011(2)
C17 0.029(2) 0.048(3) 0.038(2) -0.0023(17) 0.0077(17) -0.0015(19)
C18 0.024(2) 0.064(3) 0.046(2) 0.001(2) -0.0001(18) 0.006(2)
C19 0.041(3) 0.051(3) 0.046(3) 0.009(2) 0.001(2) 0.010(2)
C20 0.040(2) 0.039(2) 0.036(2) 0.0008(17) 0.0032(18) 0.005(2)
C21 0.056(3) 0.033(2) 0.050(3) 0.0084(19) -0.004(2) 0.004(2)
C22 0.056(3) 0.037(2) 0.054(3) 0.011(2) -0.006(2) -0.015(2)
C23 0.039(2) 0.035(2) 0.039(2) 0.0024(17) -0.0040(18) -0.0088(19)
C24 0.031(2) 0.028(2) 0.0290(18) 0.0006(14) 0.0070(15) -0.0011(16)
C25 0.031(2) 0.034(2) 0.0271(18) -0.0002(14) 0.0046(15) -0.0023(17)
C26 0.027(2) 0.037(2) 0.0291(19) -0.0023(15) 0.0052(15) -0.0019(17)
C27 0.035(2) 0.036(2) 0.034(2) 0.0053(16) 0.0026(17) -0.0017(18)
C28 0.044(2) 0.040(2) 0.036(2) 0.0074(17) 0.0075(18) 0.007(2)
C29 0.076(4) 0.074(4) 0.046(3) 0.006(3) -0.002(3) -0.017(3)
C30 0.113(6) 0.095(5) 0.041(3) 0.006(3) -0.003(3) 0.006(5)
C31 0.102(5) 0.096(5) 0.056(4) 0.038(3) 0.036(4) 0.043(4)
C32 0.064(4) 0.091(5) 0.101(5) 0.057(4) 0.024(4) 0.005(3)
C33 0.048(3) 0.075(4) 0.068(3) 0.030(3) 0.001(3) -0.014(3)
C34 0.057(3) 0.037(3) 0.052(3) 0.009(2) 0.010(2) 0.011(2)
C35 0.128(6) 0.050(3) 0.086(4) -0.011(3) -0.003(4) 0.034(4)
C36 0.057(4) 0.072(5) 0.191(9) 0.015(5) -0.022(5) 0.021(3)
C37 0.046(3) 0.043(3) 0.039(2) 0.0018(18) 0.0151(19) 0.005(2)
C38 0.098(5) 0.056(4) 0.168(8) -0.043(4) 0.061(5) -0.004(4)
C39 0.058(4) 0.122(6) 0.064(4) -0.022(4) 0.014(3) 0.027(4)

loop_
_atom_type_symbol
_atom_type_description
_atom_type_scat_dispersion_real
_atom_type_scat_dispersion_imag
_atom_type_scat_source
C C 0.0033 0.0016 'International Tables Vol C Tables 4.2.6.8 and 6.1.1.4'
H H 0.0000 0.0000 'International Tables Vol C Tables 4.2.6.8 and 6.1.1.4'
N N 0.0061 0.0033 'International Tables Vol C Tables 4.2.6.8 and 6.1.1.4'
Ir Ir -1.4442 7.9887 'International Tables Vol C Tables 4.2.6.8 and 6.1.1.4'

loop_
_geom_angle_atom_site_label_1
_geom_angle_atom_site_label_2
_geom_angle_atom_site_label_3
_geom_angle
_geom_angle_site_symmetry_1
_geom_angle_site_symmetry_3
_geom_angle_publ_flag
N1 C1 C2 122.3(4) . . ?
C24 Ir1 C11 88.71(15) . . ?
C24 Ir1 N1 94.20(14) . . ?
C11 Ir1 N1 80.96(15) . . ?
C24 Ir1 N2 81.33(14) . . ?
C11 Ir1 N2 97.51(15) . . ?
N1 Ir1 N2 175.33(13) . . ?
C24 Ir1 N3 165.17(14) . . ?
C11 Ir1 N3 105.70(14) . . ?
N1 Ir1 N3 91.57(13) . . ?
N2 Ir1 N3 93.09(13) . . ?
C24 Ir1 N4 105.41(13) . . ?
C11 Ir1 N4 165.51(14) . . ?
N1 Ir1 N4 94.52(13) . . ?
N2 Ir1 N4 88.01(13) . . ?
N3 Ir1 N4 60.45(12) . . ?
C24 Ir1 C27 135.59(13) . . ?
C11 Ir1 C27 135.70(14) . . ?
N1 Ir1 C27 93.42(13) . . ?
N2 Ir1 C27 90.74(13) . . ?
N3 Ir1 C27 30.15(12) . . ?
N4 Ir1 C27 30.31(12) . . ?
C1 N1 C13 118.4(4) . . ?
C1 N1 Ir1 127.3(3) . . ?
C13 N1 Ir1 114.3(3) . . ?
C3 C2 C1 119.7(4) . . ?
C14 N2 C26 118.1(4) . . ?
C14 N2 Ir1 127.9(3) . . ?
C26 N2 Ir1 113.9(3) . . ?
C2 C3 C4 120.1(4) . . ?
C27 N3 C34 123.7(3) . . ?
C27 N3 Ir1 94.4(2) . . ?
C34 N3 Ir1 139.4(3) . . ?
C3 C4 C13 117.4(4) . . ?
C3 C4 C5 125.7(4) . . ?
C13 C4 C5 116.9(4) . . ?
C27 N4 C37 123.0(3) . . ?
C27 N4 Ir1 93.4(2) . . ?
C37 N4 Ir1 140.8(3) . . ?
C6 C5 C4 121.5(4) . . ?
C5 C6 C7 121.9(4) . . ?
C8 C7 C12 117.1(4) . . ?
C8 C7 C6 124.8(4) . . ?
C12 C7 C6 118.1(4) . . ?
C9 C8 C7 119.7(4) . . ?
C8 C9 C10 122.3(4) . . ?
C11 C10 C9 121.0(4) . . ?
C10 C11 C12 115.3(4) . . ?
C10 C11 Ir1 131.6(3) . . ?
C12 C11 Ir1 113.1(3) . . ?
C13 C12 C7 119.1(4) . . ?
C13 C12 C11 116.2(3) . . ?
C7 C12 C11 124.6(4) . . ?
N1 C13 C4 122.2(4) . . ?
N1 C13 C12 115.4(4) . . ?
C4 C13 C12 122.4(4) . . ?
N2 C14 C15 122.3(4) . . ?
C16 C15 C14 119.9(4) . . ?
C15 C16 C17 120.0(4) . . ?
C16 C17 C26 117.1(4) . . ?
C16 C17 C18 125.8(4) . . ?
C26 C17 C18 117.0(4) . . ?
C19 C18 C17 121.5(4) . . ?
C18 C19 C20 121.6(4) . . ?
C21 C20 C25 117.2(4) . . ?
C21 C20 C19 124.2(4) . . ?
C25 C20 C19 118.6(4) . . ?
C22 C21 C20 120.1(4) . . ?
C21 C22 C23 121.6(4) . . ?
C24 C23 C22 121.5(4) . . ?
C23 C24 C25 115.2(4) . . ?
C23 C24 Ir1 132.5(3) . . ?
C25 C24 Ir1 112.3(3) . . ?
C20 C25 C24 124.3(4) . . ?
C20 C25 C26 118.8(4) . . ?
C24 C25 C26 117.0(3) . . ?
N2 C26 C17 122.6(4) . . ?
N2 C26 C25 114.9(3) . . ?
C17 C26 C25 122.4(4) . . ?
N3 C27 N4 111.7(3) . . ?
N3 C27 C28 124.8(4) . . ?
N4 C27 C28 123.4(4) . . ?
N3 C27 Ir1 55.4(2) . . ?
N4 C27 Ir1 56.3(2) . . ?
C28 C27 Ir1 178.7(3) . . ?
C29 C28 C33 118.7(4) . . ?
C29 C28 C27 120.6(4) . . ?
C33 C28 C27 120.7(4) . . ?
C28 C29 C30 120.5(6) . . ?
C31 C30 C29 120.1(6) . . ?
C32 C31 C30 119.9(5) . . ?
C31 C32 C33 120.8(6) . . ?
C28 C33 C32 120.0(6) . . ?
N3 C34 C36 110.7(4) . . ?
N3 C34 C35 110.0(4) . . ?
C36 C34 C35 110.2(5) . . ?
N4 C37 C39 111.6(4) . . ?
N4 C37 C38 109.8(4) . . ?
C39 C37 C38 110.3(5) . . ?

loop_
_geom_bond_atom_site_label_1
_geom_bond_atom_site_label_2
_geom_bond_distance
_geom_bond_site_symmetry_2
_geom_bond_publ_flag
C1 N1 1.327(5) . ?
C1 C2 1.400(6) . ?
Ir1 C24 2.008(4) . ?
Ir1 C11 2.016(4) . ?
Ir1 N1 2.037(3) . ?
Ir1 N2 2.049(3) . ?
Ir1 N3 2.165(3) . ?
Ir1 N4 2.183(3) . ?
Ir1 C27 2.620(4) . ?
N1 C13 1.377(5) . ?
C2 C3 1.366(7) . ?
N2 C14 1.328(5) . ?
N2 C26 1.373(5) . ?
C3 C4 1.395(7) . ?
N3 C27 1.320(5) . ?
N3 C34 1.463(5) . ?
C4 C13 1.409(6) . ?
C4 C5 1.435(6) . ?
N4 C27 1.325(5) . ?
N4 C37 1.470(5) . ?
C5 C6 1.348(7) . ?
C6 C7 1.435(7) . ?
C7 C8 1.393(6) . ?
C7 C12 1.415(5) . ?
C8 C9 1.376(7) . ?
C9 C10 1.403(6) . ?
C10 C11 1.393(6) . ?
C11 C12 1.415(6) . ?
C12 C13 1.414(6) . ?
C14 C15 1.392(6) . ?
C15 C16 1.363(7) . ?
C16 C17 1.396(6) . ?
C17 C26 1.402(6) . ?
C17 C18 1.435(6) . ?
C18 C19 1.350(6) . ?
C19 C20 1.433(6) . ?
C20 C21 1.400(6) . ?
C20 C25 1.409(5) . ?
C21 C22 1.363(6) . ?
C22 C23 1.410(6) . ?
C23 C24 1.387(5) . ?
C24 C25 1.419(5) . ?
C25 C26 1.421(5) . ?
C27 C28 1.497(5) . ?
C28 C29 1.369(6) . ?
C28 C33 1.376(6) . ?
C29 C30 1.383(7) . ?
C30 C31 1.360(9) . ?
C31 C32 1.347(9) . ?
C32 C33 1.380(7) . ?
C34 C36 1.506(8) . ?
C34 C35 1.510(7) . ?
C37 C39 1.501(7) . ?
C37 C38 1.508(7) . ?
